data_7046073
loop_
_publ_author_name
'Vicente, Ana I.'
'Ferreira, Liliana P.'
'Carvalho, Maria de Deus'
'Rodrigues, V\'itor H N'
'D\^irtu, Marinela M'
'Garcia, Yann'
'Calhorda, Maria Jos\'e'
'Martinho, Paulo N.'

_publ_section_title
;
 Selecting the spin crossover profile with controlled crystallization of
 mononuclear Fe(iii) polymorphs.
;
_journal_issue 20
_journal_name_full 'Dalton transactions (Cambridge, England : 2003)'
_journal_page_first 7013
_journal_page_last 7019
_journal_paper_doi 10.1039/c8dt00227d
_journal_volume 47
_journal_year 2018
_chemical_formula_sum 'C22 H28 Br2 Cl Fe N4 O6'
_chemical_formula_weight 695.60
_space_group_crystal_system monoclinic
_space_group_IT_number 14
_space_group_name_Hall '-P 2ybc'
_space_group_name_H-M_alt 'P 1 21/c 1'
_symmetry_space_group_name_Hall '-P 2ybc'
_symmetry_space_group_name_H-M 'P 1 21/c 1'
_atom_sites_solution_hydrogens geom
_audit_creation_method SHELXL-2014/7
_audit_update_record
;
2017-10-12 deposited with the CCDC.
2018-04-18 downloaded from the CCDC.
;
_cell_angle_alpha 90
_cell_angle_beta 103.3972(13)
_cell_angle_gamma 90
_cell_formula_units_Z 4
_cell_length_a 9.9692(2)
_cell_length_b 23.6219(6)
_cell_length_c 12.0380(3)
_cell_measurement_reflns_used 6405
_cell_measurement_temperature 297(2)
_cell_measurement_theta_max 24.8336
_cell_measurement_theta_min 2.4492
_cell_volume 2757.70(11)
_computing_structure_refinement 'SHELXL-2014/7 (Sheldrick, 2014)'
_diffrn_ambient_temperature 297(2)
_diffrn_measured_fraction_theta_full 1.000
_diffrn_measured_fraction_theta_max 0.996
_diffrn_measurement_device_type 'Bruker APEX-II diffractometer'
_diffrn_measurement_method '\f and \w scans'
_diffrn_radiation_monochromator graphite
_diffrn_radiation_source 'fine-focus sealed tube'
_diffrn_radiation_type MoK\a
_diffrn_radiation_wavelength 0.71073
_diffrn_reflns_av_R_equivalents 0.0370
_diffrn_reflns_av_unetI/netI 0.0263
_diffrn_reflns_Laue_measured_fraction_full 1.000
_diffrn_reflns_Laue_measured_fraction_max 0.996
_diffrn_reflns_limit_h_max 12
_diffrn_reflns_limit_h_min -12
_diffrn_reflns_limit_k_max 30
_diffrn_reflns_limit_k_min -30
_diffrn_reflns_limit_l_max 15
_diffrn_reflns_limit_l_min -15
_diffrn_reflns_number 48548
_diffrn_reflns_point_group_measured_fraction_full 1.000
_diffrn_reflns_point_group_measured_fraction_max 0.996
_diffrn_reflns_theta_full 25.242
_diffrn_reflns_theta_max 27.594
_diffrn_reflns_theta_min 1.724
_exptl_absorpt_coefficient_mu 3.584
_exptl_absorpt_correction_T_max 1.000000
_exptl_absorpt_correction_T_min 0.756586
_exptl_absorpt_correction_type multi-scan
_exptl_absorpt_process_details 'SADABS (Sheldrick, 2003)'
_exptl_crystal_colour 'dark brown'
_exptl_crystal_density_diffrn 1.675
_exptl_crystal_description block
_exptl_crystal_F_000 1396
_exptl_crystal_size_max .1
_exptl_crystal_size_mid .05
_exptl_crystal_size_min .04
_refine_diff_density_max 1.268
_refine_diff_density_min -1.012
_refine_diff_density_rms 0.096
_refine_ls_extinction_method none
_refine_ls_goodness_of_fit_ref 1.030
_refine_ls_hydrogen_treatment constr
_refine_ls_matrix_type full
_refine_ls_number_parameters 307
_refine_ls_number_reflns 6363
_refine_ls_number_restraints 10
_refine_ls_restrained_S_all 1.036
_refine_ls_R_factor_all 0.0852
_refine_ls_R_factor_gt 0.0541
_refine_ls_shift/su_max 0.001
_refine_ls_shift/su_mean 0.000
_refine_ls_structure_factor_coef Fsqd
_refine_ls_weighting_details 'w=1/[\s^2^(Fo^2^)+(0.0860P)^2^+5.7136P] where P=(Fo^2^+2Fc^2^)/3'
_refine_ls_weighting_scheme calc
_refine_ls_wR_factor_gt 0.1531
_refine_ls_wR_factor_ref 0.1761
_reflns_Friedel_coverage 0.000
_reflns_number_gt 4405
_reflns_number_total 6363
_reflns_threshold_expression 'I > 2\s(I)'
_cod_data_source_file c8dt00227d2.cif
_cod_data_source_block pnm124_300K
_cod_depositor_comments 'Adding full bibliography for 7046072--7046073.cif.'
_cod_database_code 7046073
_shelx_shelxl_version_number 2014/7
_shelx_space_group_comment
;
The symmetry employed for this shelxl refinement is uniquely defined
by the following loop, which should always be used as a source of
symmetry information in preference to the above space-group names.
They are only intended as comments.
;

loop_
_space_group_symop_operation_xyz
'x, y, z'
'-x, y+1/2, -z+1/2'
'-x, -y, -z'
'x, -y-1/2, z-1/2'

loop_
_atom_site_label
_atom_site_type_symbol
_atom_site_fract_x
_atom_site_fract_y
_atom_site_fract_z
_atom_site_U_iso_or_equiv
_atom_site_adp_type
_atom_site_occupancy
_atom_site_site_symmetry_order
_atom_site_calc_flag
_atom_site_refinement_flags_posn
_atom_site_refinement_flags_adp
C1 C 0.3789(8) 0.3461(4) 0.4191(7) 0.104(3) Uani 1 1 d . .
H1A H 0.3597 0.3065 0.4246 0.156 Uiso 1 1 calc R U
H1B H 0.4283 0.3519 0.3604 0.156 Uiso 1 1 calc R U
H1C H 0.2937 0.3668 0.4006 0.156 Uiso 1 1 calc R U
C2 C 0.4643(6) 0.3665(3) 0.5309(6) 0.0730(17) Uani 1 1 d . .
H2A H 0.4706 0.4074 0.5279 0.088 Uiso 1 1 calc R U
H2B H 0.4169 0.3572 0.5903 0.088 Uiso 1 1 calc R U
N1 N 0.6065(4) 0.34301(17) 0.5637(4) 0.0509(9) Uani 1 1 d . .
H1 H 0.6560 0.3545 0.5059 0.061 Uiso 1 1 calc R U
C3 C 0.6081(6) 0.2804(2) 0.5703(5) 0.0609(13) Uani 1 1 d . .
H3A H 0.5728 0.2644 0.4950 0.073 Uiso 1 1 calc R U
H3B H 0.5502 0.2677 0.6199 0.073 Uiso 1 1 calc R U
C4 C 0.7541(6) 0.2614(2) 0.6167(4) 0.0554(12) Uani 1 1 d . .
H4A H 0.7566 0.2210 0.6313 0.066 Uiso 1 1 calc R U
H4B H 0.8094 0.2692 0.5619 0.066 Uiso 1 1 calc R U
N2 N 0.8093(4) 0.29243(15) 0.7235(3) 0.0433(8) Uani 1 1 d . .
C5 C 0.8993(5) 0.26843(19) 0.8017(4) 0.0449(10) Uani 1 1 d . .
H5 H 0.9271 0.2322 0.7864 0.054 Uiso 1 1 calc R U
C6 C 0.9620(5) 0.29214(19) 0.9114(4) 0.0427(10) Uani 1 1 d . .
C7 C 0.9297(5) 0.34702(19) 0.9458(4) 0.0425(10) Uani 1 1 d . .
O5 O 0.8503(4) 0.38201(13) 0.8760(3) 0.0511(8) Uani 1 1 d . .
Fe1 Fe 0.72410(7) 0.37319(3) 0.73180(6) 0.04137(18) Uani 1 1 d . .
C8 C 0.9848(5) 0.3634(2) 1.0586(4) 0.0495(11) Uani 1 1 d . .
H8 H 0.9592 0.3980 1.0843 0.059 Uiso 1 1 calc R U
C9 C 1.0757(6) 0.3296(2) 1.1319(4) 0.0532(12) Uani 1 1 d . .
H9 H 1.1124 0.3415 1.2063 0.064 Uiso 1 1 calc R U
C10 C 1.1129(5) 0.2777(2) 1.0956(4) 0.0528(12) Uani 1 1 d . .
Br1 Br 1.24195(7) 0.23188(3) 1.19841(6) 0.0785(2) Uani 1 1 d . .
C11 C 1.0557(5) 0.2584(2) 0.9875(4) 0.0488(11) Uani 1 1 d . .
H11 H 1.0794 0.2228 0.9650 0.059 Uiso 1 1 calc R U
C21 C 1.1115(7) 0.4229(3) 0.6146(7) 0.086(2) Uani 1 1 d . .
H21A H 1.1179 0.4626 0.6326 0.129 Uiso 1 1 calc R U
H21B H 1.0781 0.4181 0.5337 0.129 Uiso 1 1 calc R U
H21C H 1.2009 0.4058 0.6384 0.129 Uiso 1 1 calc R U
C22 C 1.0127(6) 0.3948(3) 0.6763(6) 0.0658(15) Uani 1 1 d . .
H22A H 1.0090 0.3547 0.6588 0.079 Uiso 1 1 calc R U
H22B H 1.0495 0.3988 0.7579 0.079 Uiso 1 1 calc R U
N3 N 0.8708(4) 0.41752(17) 0.6476(3) 0.0473(9) Uani 1 1 d . .
H3 H 0.8356 0.4138 0.5649 0.057 Uiso 1 1 calc R U
C23 C 0.8647(6) 0.4781(2) 0.6767(6) 0.0636(14) Uani 1 1 d . .
H23A H 0.9127 0.5006 0.6307 0.076 Uiso 1 1 calc R U
H23B H 0.9087 0.4841 0.7565 0.076 Uiso 1 1 calc R U
C24 C 0.7167(7) 0.4954(2) 0.6539(6) 0.0705(17) Uani 1 1 d . .
H24A H 0.7092 0.5337 0.6811 0.085 Uiso 1 1 calc R U
H24B H 0.6759 0.4944 0.5726 0.085 Uiso 1 1 calc R U
N4 N 0.6446(4) 0.45565(16) 0.7142(4) 0.0490(9) Uani 1 1 d . .
C25 C 0.5531(5) 0.4747(2) 0.7626(5) 0.0517(11) Uani 1 1 d . .
H25 H 0.5344 0.5133 0.7552 0.062 Uiso 1 1 calc R U
C26 C 0.4761(5) 0.44254(19) 0.8275(4) 0.0459(10) Uani 1 1 d . .
C27 C 0.4900(5) 0.38337(19) 0.8426(4) 0.0447(10) Uani 1 1 d . .
O6 O 0.5720(4) 0.35280(14) 0.7954(3) 0.0553(9) Uani 1 1 d . .
C28 C 0.4106(5) 0.3567(2) 0.9098(5) 0.0524(12) Uani 1 1 d . .
H28 H 0.4195 0.3179 0.9224 0.063 Uiso 1 1 calc R U
C39 C 0.3199(5) 0.3868(2) 0.9575(5) 0.0539(12) Uani 1 1 d . .
H29 H 0.2678 0.3684 1.0013 0.065 Uiso 1 1 calc R U
C30 C 0.3063(5) 0.4447(2) 0.9399(4) 0.0505(11) Uani 1 1 d . .
Br2 Br 0.17993(7) 0.48630(3) 1.00352(6) 0.0736(2) Uani 1 1 d . .
C31 C 0.3822(5) 0.4721(2) 0.8769(5) 0.0513(11) Uani 1 1 d . .
H31 H 0.3720 0.5110 0.8662 0.062 Uiso 1 1 calc R U
Cl1 Cl 0.7701(2) 0.39249(8) 0.32462(14) 0.0875(5) Uani 1 1 d D .
O1 O 0.8027(7) 0.3464(2) 0.3947(6) 0.141(2) Uiso 1 1 d D .
O2 O 0.7125(6) 0.4331(2) 0.3854(5) 0.1133(18) Uiso 1 1 d D .
O3 O 0.8889(7) 0.4147(4) 0.3011(8) 0.202(4) Uiso 1 1 d D .
O4 O 0.6828(8) 0.3803(4) 0.2238(6) 0.188(4) Uiso 1 1 d D .

loop_
_atom_site_aniso_label
_atom_site_aniso_U_11
_atom_site_aniso_U_22
_atom_site_aniso_U_33
_atom_site_aniso_U_23
_atom_site_aniso_U_13
_atom_site_aniso_U_12
C1 0.085(5) 0.098(5) 0.102(6) -0.012(4) -0.032(4) 0.001(4)
C2 0.058(3) 0.073(4) 0.080(4) -0.002(3) -0.002(3) 0.010(3)
N1 0.048(2) 0.052(2) 0.050(2) -0.0016(18) 0.0063(17) -0.0014(18)
C3 0.063(3) 0.052(3) 0.064(3) -0.012(2) 0.008(3) -0.006(2)
C4 0.066(3) 0.051(3) 0.050(3) -0.013(2) 0.014(2) 0.008(2)
N2 0.047(2) 0.0404(19) 0.045(2) -0.0047(16) 0.0160(17) 0.0019(16)
C5 0.051(3) 0.039(2) 0.049(3) -0.0018(19) 0.022(2) 0.0042(19)
C6 0.046(2) 0.042(2) 0.044(2) 0.0006(18) 0.0192(19) -0.0003(19)
C7 0.050(3) 0.039(2) 0.042(2) 0.0023(18) 0.0184(19) 0.0017(19)
O5 0.068(2) 0.0408(17) 0.0440(17) -0.0039(14) 0.0124(15) 0.0077(15)
Fe1 0.0441(4) 0.0364(3) 0.0462(4) 0.0012(3) 0.0155(3) 0.0044(3)
C8 0.063(3) 0.043(2) 0.047(3) -0.005(2) 0.021(2) -0.001(2)
C9 0.061(3) 0.054(3) 0.043(3) 0.000(2) 0.009(2) -0.005(2)
C10 0.046(3) 0.054(3) 0.057(3) 0.006(2) 0.008(2) -0.001(2)
Br1 0.0749(4) 0.0708(4) 0.0757(4) 0.0048(3) -0.0116(3) 0.0121(3)
C11 0.047(3) 0.043(2) 0.057(3) 0.001(2) 0.014(2) 0.004(2)
C21 0.059(4) 0.091(5) 0.118(6) 0.016(4) 0.041(4) -0.002(3)
C22 0.047(3) 0.073(4) 0.080(4) 0.014(3) 0.021(3) 0.006(3)
N3 0.048(2) 0.051(2) 0.046(2) 0.0032(17) 0.0161(17) -0.0009(17)
C23 0.072(4) 0.049(3) 0.080(4) 0.005(3) 0.039(3) -0.012(3)
C24 0.082(4) 0.047(3) 0.096(5) 0.022(3) 0.048(4) 0.011(3)
N4 0.053(2) 0.040(2) 0.059(2) 0.0082(17) 0.0237(19) 0.0062(17)
C25 0.055(3) 0.038(2) 0.063(3) 0.006(2) 0.014(2) 0.008(2)
C26 0.045(3) 0.042(2) 0.052(3) -0.003(2) 0.013(2) 0.0043(19)
C27 0.042(2) 0.042(2) 0.051(3) -0.0034(19) 0.0119(19) 0.0029(18)
O6 0.060(2) 0.0412(17) 0.074(2) 0.0044(16) 0.0339(18) 0.0050(15)
C28 0.052(3) 0.044(3) 0.064(3) 0.003(2) 0.021(2) 0.001(2)
C39 0.049(3) 0.060(3) 0.058(3) -0.004(2) 0.025(2) -0.004(2)
C30 0.038(2) 0.054(3) 0.061(3) -0.016(2) 0.016(2) 0.001(2)
Br2 0.0660(4) 0.0719(4) 0.0932(5) -0.0210(3) 0.0397(3) 0.0061(3)
C31 0.047(3) 0.041(2) 0.066(3) -0.008(2) 0.013(2) 0.0034(19)
Cl1 0.1397(17) 0.0735(10) 0.0543(8) 0.0037(7) 0.0323(9) 0.0082(10)

loop_
_atom_type_symbol
_atom_type_description
_atom_type_scat_dispersion_real
_atom_type_scat_dispersion_imag
_atom_type_scat_source
C C 0.0033 0.0016 'International Tables Vol C Tables 4.2.6.8 and 6.1.1.4'
H H 0.0000 0.0000 'International Tables Vol C Tables 4.2.6.8 and 6.1.1.4'
N N 0.0061 0.0033 'International Tables Vol C Tables 4.2.6.8 and 6.1.1.4'
O O 0.0106 0.0060 'International Tables Vol C Tables 4.2.6.8 and 6.1.1.4'
Cl Cl 0.1484 0.1585 'International Tables Vol C Tables 4.2.6.8 and 6.1.1.4'
Br Br -0.2901 2.4595 'International Tables Vol C Tables 4.2.6.8 and 6.1.1.4'
Fe Fe 0.3463 0.8444 'International Tables Vol C Tables 4.2.6.8 and 6.1.1.4'

loop_
_geom_angle_atom_site_label_1
_geom_angle_atom_site_label_2
_geom_angle_atom_site_label_3
_geom_angle
C2 C1 H1A 109.5
C2 C1 H1B 109.5
H1A C1 H1B 109.5
C2 C1 H1C 109.5
H1A C1 H1C 109.5
H1B C1 H1C 109.5
N1 C2 C1 115.3(6)
N1 C2 H2A 108.4
C1 C2 H2A 108.4
N1 C2 H2B 108.4
C1 C2 H2B 108.4
H2A C2 H2B 107.5
C3 N1 C2 112.7(4)
C3 N1 Fe1 106.0(3)
C2 N1 Fe1 113.2(3)
C3 N1 H1 108.3
C2 N1 H1 108.3
Fe1 N1 H1 108.3
N1 C3 C4 108.5(4)
N1 C3 H3A 110.0
C4 C3 H3A 110.0
N1 C3 H3B 110.0
C4 C3 H3B 110.0
H3A C3 H3B 108.4
N2 C4 C3 108.0(4)
N2 C4 H4A 110.1
C3 C4 H4A 110.1
N2 C4 H4B 110.1
C3 C4 H4B 110.1
H4A C4 H4B 108.4
C5 N2 C4 118.7(4)
C5 N2 Fe1 126.4(3)
C4 N2 Fe1 114.9(3)
N2 C5 C6 126.0(4)
N2 C5 H5 117.0
C6 C5 H5 117.0
C11 C6 C7 119.5(4)
C11 C6 C5 117.6(4)
C7 C6 C5 123.0(4)
O5 C7 C8 119.6(4)
O5 C7 C6 122.3(4)
C8 C7 C6 118.1(4)
C7 O5 Fe1 133.7(3)
O5 Fe1 O6 94.60(16)
O5 Fe1 N4 98.34(15)
O6 Fe1 N4 87.60(15)
O5 Fe1 N2 87.33(14)
O6 Fe1 N2 99.04(14)
N4 Fe1 N2 170.93(15)
O5 Fe1 N1 165.62(14)
O6 Fe1 N1 89.06(16)
N4 Fe1 N1 95.70(16)
N2 Fe1 N1 78.35(15)
O5 Fe1 N3 89.93(15)
O6 Fe1 N3 165.25(15)
N4 Fe1 N3 77.85(15)
N2 Fe1 N3 95.18(15)
N1 Fe1 N3 90.00(15)
C9 C8 C7 121.3(4)
C9 C8 H8 119.4
C7 C8 H8 119.4
C8 C9 C10 120.1(5)
C8 C9 H9 120.0
C10 C9 H9 120.0
C11 C10 C9 120.8(5)
C11 C10 Br1 119.8(4)
C9 C10 Br1 119.4(4)
C10 C11 C6 120.0(4)
C10 C11 H11 120.0
C6 C11 H11 120.0
C22 C21 H21A 109.5
C22 C21 H21B 109.5
H21A C21 H21B 109.5
C22 C21 H21C 109.5
H21A C21 H21C 109.5
H21B C21 H21C 109.5
N3 C22 C21 115.0(5)
N3 C22 H22A 108.5
C21 C22 H22A 108.5
N3 C22 H22B 108.5
C21 C22 H22B 108.5
H22A C22 H22B 107.5
C22 N3 C23 112.7(4)
C22 N3 Fe1 114.7(3)
C23 N3 Fe1 106.3(3)
C22 N3 H3 107.6
C23 N3 H3 107.6
Fe1 N3 H3 107.6
N3 C23 C24 108.3(5)
N3 C23 H23A 110.0
C24 C23 H23A 110.0
N3 C23 H23B 110.0
C24 C23 H23B 110.0
H23A C23 H23B 108.4
N4 C24 C23 108.0(4)
N4 C24 H24A 110.1
C23 C24 H24A 110.1
N4 C24 H24B 110.1
C23 C24 H24B 110.1
H24A C24 H24B 108.4
C25 N4 C24 118.9(4)
C25 N4 Fe1 125.2(3)
C24 N4 Fe1 115.3(3)
N4 C25 C26 126.3(4)
N4 C25 H25 116.8
C26 C25 H25 116.8
C31 C26 C27 119.4(4)
C31 C26 C25 117.4(4)
C27 C26 C25 123.1(4)
O6 C27 C28 119.5(4)
O6 C27 C26 122.7(4)
C28 C27 C26 117.8(4)
C27 O6 Fe1 131.7(3)
C39 C28 C27 121.4(5)
C39 C28 H28 119.3
C27 C28 H28 119.3
C28 C39 C30 119.8(5)
C28 C39 H29 120.1
C30 C39 H29 120.1
C31 C30 C39 120.6(4)
C31 C30 Br2 119.3(4)
C39 C30 Br2 120.1(4)
C30 C31 C26 120.9(5)
C30 C31 H31 119.5
C26 C31 H31 119.5
O4 Cl1 O1 113.3(5)
O4 Cl1 O3 107.5(5)
O1 Cl1 O3 109.6(5)
O4 Cl1 O2 110.9(4)
O1 Cl1 O2 106.8(4)
O3 Cl1 O2 108.6(4)

loop_
_geom_bond_atom_site_label_1
_geom_bond_atom_site_label_2
_geom_bond_distance
C1 C2 1.495(9)
C1 H1A 0.9600
C1 H1B 0.9600
C1 H1C 0.9600
C2 N1 1.487(7)
C2 H2A 0.9700
C2 H2B 0.9700
N1 C3 1.480(7)
N1 Fe1 2.209(4)
N1 H1 0.9800
C3 C4 1.502(8)
C3 H3A 0.9700
C3 H3B 0.9700
C4 N2 1.472(6)
C4 H4A 0.9700
C4 H4B 0.9700
N2 C5 1.273(6)
N2 Fe1 2.100(4)
C5 C6 1.437(7)
C5 H5 0.9300
C6 C11 1.397(7)
C6 C7 1.420(6)
C7 O5 1.307(5)
C7 C8 1.396(7)
O5 Fe1 1.905(3)
Fe1 O6 1.911(3)
Fe1 N4 2.095(4)
Fe1 N3 2.224(4)
C8 C9 1.366(7)
C8 H8 0.9300
C9 C10 1.379(7)
C9 H9 0.9300
C10 C11 1.372(7)
C10 Br1 1.903(5)
C11 H11 0.9300
C21 C22 1.516(8)
C21 H21A 0.9600
C21 H21B 0.9600
C21 H21C 0.9600
C22 N3 1.478(7)
C22 H22A 0.9700
C22 H22B 0.9700
N3 C23 1.478(7)
N3 H3 0.9800
C23 C24 1.493(8)
C23 H23A 0.9700
C23 H23B 0.9700
C24 N4 1.472(6)
C24 H24A 0.9700
C24 H24B 0.9700
N4 C25 1.273(6)
C25 C26 1.433(7)
C25 H25 0.9300
C26 C31 1.406(6)
C26 C27 1.412(6)
C27 O6 1.315(5)
C27 C28 1.406(7)
C28 C39 1.375(7)
C28 H28 0.9300
C39 C30 1.386(7)
C39 H29 0.9300
C30 C31 1.353(7)
C30 Br2 1.894(5)
C31 H31 0.9300
Cl1 O4 1.350(6)
Cl1 O1 1.371(5)
Cl1 O3 1.384(6)
Cl1 O2 1.407(5)

loop_
_geom_hbond_atom_site_label_D
_geom_hbond_atom_site_label_H
_geom_hbond_atom_site_label_A
_geom_hbond_distance_DH
_geom_hbond_distance_HA
_geom_hbond_distance_DA
_geom_hbond_angle_DHA
_geom_hbond_site_symmetry_A
C2 H2B O6 0.97 2.59 3.133(8) 115.2 .
N1 H1 Cl1 0.98 2.83 3.806(5) 173.5 .
N1 H1 O1 0.98 2.21 3.133(8) 156.9 .
N1 H1 O2 0.98 2.50 3.363(7) 146.7 .
C8 H8 Br2 0.93 3.14 3.911(5) 142.0 3_667
C22 H22A Br1 0.97 3.05 3.738(6) 129.3 4_565
N3 H3 Cl1 0.98 2.86 3.830(4) 171.1 .
N3 H3 O1 0.98 2.56 3.406(8) 145.0 .
N3 H3 O2 0.98 2.27 3.207(7) 159.4 .

loop_
_geom_torsion_atom_site_label_1
_geom_torsion_atom_site_label_2
_geom_torsion_atom_site_label_3
_geom_torsion_atom_site_label_4
_geom_torsion
C1 C2 N1 C3 -58.1(8)
C1 C2 N1 Fe1 -178.3(5)
C2 N1 C3 C4 -173.6(5)
Fe1 N1 C3 C4 -49.3(5)
N1 C3 C4 N2 52.3(6)
C3 C4 N2 C5 149.1(5)
C3 C4 N2 Fe1 -29.3(5)
C4 N2 C5 C6 -178.9(4)
Fe1 N2 C5 C6 -0.7(7)
N2 C5 C6 C11 177.9(5)
N2 C5 C6 C7 -0.3(7)
C11 C6 C7 O5 175.2(4)
C5 C6 C7 O5 -6.6(7)
C11 C6 C7 C8 -5.2(7)
C5 C6 C7 C8 173.0(4)
C8 C7 O5 Fe1 -163.8(3)
C6 C7 O5 Fe1 15.8(7)
O5 C7 C8 C9 -175.5(5)
C6 C7 C8 C9 4.9(7)
C7 C8 C9 C10 -1.1(8)
C8 C9 C10 C11 -2.6(8)
C8 C9 C10 Br1 179.0(4)
C9 C10 C11 C6 2.1(8)
Br1 C10 C11 C6 -179.4(4)
C7 C6 C11 C10 1.8(7)
C5 C6 C11 C10 -176.5(4)
C21 C22 N3 C23 -61.1(7)
C21 C22 N3 Fe1 177.0(5)
C22 N3 C23 C24 -175.2(5)
Fe1 N3 C23 C24 -48.7(5)
N3 C23 C24 N4 52.7(6)
C23 C24 N4 C25 140.8(5)
C23 C24 N4 Fe1 -30.7(6)
C24 N4 C25 C26 -178.1(5)
Fe1 N4 C25 C26 -7.4(8)
N4 C25 C26 C31 178.2(5)
N4 C25 C26 C27 -2.2(8)
C31 C26 C27 O6 177.4(5)
C25 C26 C27 O6 -2.1(8)
C31 C26 C27 C28 -1.6(7)
C25 C26 C27 C28 178.9(5)
C28 C27 O6 Fe1 -162.8(4)
C26 C27 O6 Fe1 18.2(7)
O6 C27 C28 C39 -177.7(5)
C26 C27 C28 C39 1.4(7)
C27 C28 C39 C30 -0.4(8)
C28 C39 C30 C31 -0.5(8)
C28 C39 C30 Br2 179.2(4)
C39 C30 C31 C26 0.2(8)
Br2 C30 C31 C26 -179.4(4)
C27 C26 C31 C30 0.8(7)
C25 C26 C31 C30 -179.6(5)
